data_7709658
loop_
_publ_author_name
'Drescher, Wiebke'
'Kleeberg, Christian'

_publ_section_title
;
 Ligand properties of boryl ligands in bis-boryl rhodium(iii) complexes: a
 case study
;
_journal_name_full 'Dalton Transactions'
_journal_paper_doi 10.1039/D1DT04276A
_journal_year 2022
_chemical_formula_moiety 'C48 H45 B2 Cl O4 P2 Rh, 3.5(C H2 Cl2), 0.6(C5 H12)'
_chemical_formula_sum 'C54.5 H59.2 B2 Cl8 O4 P2 Rh'
_chemical_formula_weight 1248.41
_space_group_crystal_system monoclinic
_space_group_IT_number 14
_space_group_name_Hall '-P 2yn'
_space_group_name_H-M_alt 'P 1 21/n 1'
_atom_sites_solution_hydrogens geom
_atom_sites_solution_primary iterative
_atom_sites_solution_secondary difmap
_audit_creation_method SHELXL-2018/3
_audit_update_record
;
2022-02-02 deposited with the CCDC.	2022-02-24 downloaded from the CCDC.
;
_cell_angle_alpha 90
_cell_angle_beta 95.632(2)
_cell_angle_gamma 90
_cell_formula_units_Z 4
_cell_length_a 11.2915(2)
_cell_length_b 21.8994(4)
_cell_length_c 23.4243(5)
_cell_measurement_reflns_used 70441
_cell_measurement_temperature 102(2)
_cell_measurement_theta_max 32.418
_cell_measurement_theta_min 2.531
_cell_volume 5764.33(19)
_computing_cell_refinement
;
 CrysAlisPro 1.171.39.46 (Rigaku Oxford Diffraction, 2018)
;
_computing_data_collection
;
 CrysAlisPro 1.171.39.46 (Rigaku Oxford Diffraction, 2018)
;
_computing_data_reduction
;
 CrysAlisPro 1.171.39.46 (Rigaku Oxford Diffraction, 2018)
;
_computing_molecular_graphics
;
 K. Brandenburg, 2017, Diamond 4.4.1, Crystal Impact GbR, Bonn, Germany.
;
_computing_publication_material
;
 Olex2 (Dolomanov et al., J. Appl. Cryst., 2009, 42, 339-341)
;
_computing_structure_refinement
;
 SHELXL-2018/3 (G. M. Sheldrick, Acta Cryst., 2015, C71, 3--8)
;
_computing_structure_solution
;
 SHELXT (Ver. 2014/5) (G. M. Sheldrick, Acta Cryst., 2015, A71, 3--8)
;
_diffrn_ambient_environment N~2~
_diffrn_ambient_temperature 102(2)
_diffrn_detector_area_resol_mean 16.1419
_diffrn_detector_type EOS
_diffrn_measured_fraction_theta_full 0.999
_diffrn_measured_fraction_theta_max 0.952
_diffrn_measurement_device 'four-circle diffractometer'
_diffrn_measurement_device_type 'Oxford Diffraction, Xcalibur, EOS'
_diffrn_measurement_method \w-scan
_diffrn_radiation_monochromator graphite
_diffrn_radiation_source 'Enhance (Mo) X-ray Source'
_diffrn_radiation_type MoK\a
_diffrn_radiation_wavelength 0.71073
_diffrn_reflns_av_R_equivalents 0.0443
_diffrn_reflns_av_unetI/netI 0.0204
_diffrn_reflns_Laue_measured_fraction_full 0.999
_diffrn_reflns_Laue_measured_fraction_max 0.952
_diffrn_reflns_limit_h_max 16
_diffrn_reflns_limit_h_min -16
_diffrn_reflns_limit_k_max 33
_diffrn_reflns_limit_k_min -32
_diffrn_reflns_limit_l_max 35
_diffrn_reflns_limit_l_min -35
_diffrn_reflns_number 356145
_diffrn_reflns_point_group_measured_fraction_full 0.999
_diffrn_reflns_point_group_measured_fraction_max 0.952
_diffrn_reflns_theta_full 30.000
_diffrn_reflns_theta_max 32.983
_diffrn_reflns_theta_min 2.286
_exptl_absorpt_coefficient_mu 0.767
_exptl_absorpt_correction_T_max 1.00000
_exptl_absorpt_correction_T_min 0.92476
_exptl_absorpt_correction_type multi-scan
_exptl_absorpt_process_details
;
 CrysAlisPro 1.171.39.46 (Rigaku Oxford Diffraction, 2018)
 Empirical absorption correction using spherical harmonics,
 implemented in SCALE3 ABSPACK scaling algorithm.
 
 Empirical correction (ABSPACK) includes:
     - Absorption correction using spherical harmonics
     - Frame scaling
;
_exptl_crystal_colour 'clear orange'
_exptl_crystal_density_diffrn 1.430
_exptl_crystal_description block
_exptl_crystal_F_000 2372
_exptl_crystal_recrystallization_method
;
 From solution in CH2Cl2 layered with n-pentane at -40 deg C.
;
_exptl_crystal_size_max 0.697
_exptl_crystal_size_mid 0.455
_exptl_crystal_size_min 0.411
_refine_diff_density_max 0.876
_refine_diff_density_min -0.683
_refine_diff_density_rms 0.075
_refine_ls_extinction_method none
_refine_ls_goodness_of_fit_ref 1.083
_refine_ls_hydrogen_treatment constr
_refine_ls_matrix_type full
_refine_ls_number_parameters 655
_refine_ls_number_reflns 20669
_refine_ls_number_restraints 8
_refine_ls_restrained_S_all 1.084
_refine_ls_R_factor_all 0.0471
_refine_ls_R_factor_gt 0.0375
_refine_ls_shift/su_max 0.003
_refine_ls_shift/su_mean 0.000
_refine_ls_structure_factor_coef Fsqd
_refine_ls_weighting_details 'w=1/[\s^2^(Fo^2^)+(0.0277P)^2^+6.1677P] where P=(Fo^2^+2Fc^2^)/3'
_refine_ls_weighting_scheme calc
_refine_ls_wR_factor_gt 0.0802
_refine_ls_wR_factor_ref 0.0839
_reflns_number_gt 17783
_reflns_number_total 20669
_reflns_threshold_expression 'I > 2\s(I)'
_cod_data_source_file d1dt04276a2.cif
_cod_data_source_block wo51wo
_cod_original_sg_symbol_H-M 'P 21/n'
_cod_database_code 7709658
_shelx_shelxl_version_number 2018/3
_shelx_space_group_comment
;
The symmetry employed for this shelxl refinement is uniquely defined
by the following loop, which should always be used as a source of
symmetry information in preference to the above space-group names.
They are only intended as comments.
;
_smtbx_masks_void_probe_radius 1.2
_smtbx_masks_void_truncation_radius 1.2

loop_
_space_group_symop_operation_xyz
'x, y, z'
'-x+1/2, y+1/2, -z+1/2'
'-x, -y, -z'
'x-1/2, -y-1/2, z-1/2'

loop_
_atom_site_label
_atom_site_type_symbol
_atom_site_fract_x
_atom_site_fract_y
_atom_site_fract_z
_atom_site_U_iso_or_equiv
_atom_site_adp_type
_atom_site_occupancy
_atom_site_site_symmetry_order
_atom_site_calc_flag
_atom_site_refinement_flags_posn
_atom_site_refinement_flags_adp
_atom_site_refinement_flags_occupancy
_atom_site_disorder_assembly
_atom_site_disorder_group
C1 C 0.73372(15) 0.67130(9) 0.27655(9) 0.0289(4) Uani 1 1 d . . . . .
C2 C 0.8111(2) 0.65349(16) 0.23834(13) 0.0634(9) Uani 1 1 d . . . . .
H2 H 0.784180 0.637620 0.201597 0.076 Uiso 1 1 calc R U . . .
C3 C 0.9318(2) 0.65997(15) 0.25646(15) 0.0625(8) Uani 1 1 d . . . . .
H3 H 0.988780 0.647666 0.231500 0.075 Uiso 1 1 calc R U . . .
C4 C 0.97047(17) 0.68339(10) 0.30878(12) 0.0413(5) Uani 1 1 d . . . . .
H4 H 1.053520 0.687627 0.319183 0.050 Uiso 1 1 calc R U . . .
C5 C 0.89094(15) 0.70126(10) 0.34740(10) 0.0324(4) Uani 1 1 d . . . . .
H5 H 0.917338 0.717692 0.383985 0.039 Uiso 1 1 calc R U . . .
C6 C 0.77165(14) 0.69380(7) 0.32965(8) 0.0218(3) Uani 1 1 d . . . . .
C7 C 0.33649(16) 0.60559(8) 0.19004(7) 0.0234(3) Uani 1 1 d . . . . .
C8 C 0.32140(16) 0.67295(8) 0.16934(7) 0.0237(3) Uani 1 1 d . . . . .
C9 C 0.4522(2) 0.57690(12) 0.17450(10) 0.0426(5) Uani 1 1 d . . . . .
H9A H 0.519555 0.602345 0.189488 0.064 Uiso 1 1 calc R U . . .
H9B H 0.450545 0.573926 0.132691 0.064 Uiso 1 1 calc R U . . .
H9C H 0.460712 0.535984 0.191357 0.064 Uiso 1 1 calc R U . . .
C10 C 0.2329(2) 0.56398(10) 0.17125(9) 0.0409(5) Uani 1 1 d . . . . .
H10A H 0.252111 0.522158 0.183855 0.061 Uiso 1 1 calc R U . . .
H10B H 0.217669 0.564922 0.129347 0.061 Uiso 1 1 calc R U . . .
H10C H 0.161908 0.577919 0.188389 0.061 Uiso 1 1 calc R U . . .
C11 C 0.3870(3) 0.69043(12) 0.11851(9) 0.0474(6) Uani 1 1 d . . . . .
H11A H 0.371113 0.733376 0.108791 0.071 Uiso 1 1 calc R U . . .
H11B H 0.359779 0.664677 0.085608 0.071 Uiso 1 1 calc R U . . .
H11C H 0.472676 0.684588 0.128203 0.071 Uiso 1 1 calc R U . . .
C12 C 0.1911(2) 0.69265(11) 0.15773(10) 0.0419(5) Uani 1 1 d . . . . .
H12A H 0.147726 0.681016 0.190304 0.063 Uiso 1 1 calc R U . . .
H12B H 0.155139 0.672516 0.122892 0.063 Uiso 1 1 calc R U . . .
H12C H 0.187097 0.737040 0.152575 0.063 Uiso 1 1 calc R U . . .
C13 C 0.28700(14) 0.83754(7) 0.27870(7) 0.0180(3) Uani 1 1 d . . . . .
C14 C 0.18124(14) 0.80466(7) 0.27260(7) 0.0195(3) Uani 1 1 d . . . . .
H14 H 0.178916 0.764354 0.287440 0.023 Uiso 1 1 calc R U . . .
C15 C 0.07886(16) 0.83051(8) 0.24488(8) 0.0255(3) Uani 1 1 d . . . . .
H15 H 0.006965 0.807721 0.240359 0.031 Uiso 1 1 calc R U . . .
C16 C 0.08176(17) 0.88967(9) 0.22382(8) 0.0281(4) Uani 1 1 d . . . . .
H16 H 0.011421 0.907539 0.205428 0.034 Uiso 1 1 calc R U . . .
C17 C 0.18682(17) 0.92276(8) 0.22950(7) 0.0260(3) Uani 1 1 d . . . . .
H17 H 0.188452 0.963221 0.214976 0.031 Uiso 1 1 calc R U . . .
C18 C 0.28940(16) 0.89686(8) 0.25635(7) 0.0236(3) Uani 1 1 d . . . . .
H18 H 0.361682 0.919357 0.259635 0.028 Uiso 1 1 calc R U . . .
C19 C 0.53812(14) 0.82425(7) 0.27162(8) 0.0222(3) Uani 1 1 d . . . . .
C20 C 0.51656(18) 0.82263(8) 0.21200(9) 0.0293(4) Uani 1 1 d . . . . .
H20 H 0.438346 0.815183 0.194560 0.035 Uiso 1 1 calc R U . . .
C21 C 0.6093(2) 0.83190(10) 0.17794(10) 0.0380(5) Uani 1 1 d . . . . .
H21 H 0.594299 0.830564 0.137339 0.046 Uiso 1 1 calc R U . . .
C22 C 0.7240(2) 0.84311(10) 0.20319(12) 0.0428(6) Uani 1 1 d . . . . .
C23 C 0.74473(18) 0.84583(11) 0.26177(11) 0.0427(6) Uani 1 1 d . . . . .
H23 H 0.822712 0.854295 0.278981 0.051 Uiso 1 1 calc R U . . .
C24 C 0.65305(16) 0.83635(9) 0.29638(10) 0.0324(4) Uani 1 1 d . . . . .
H24 H 0.668812 0.838139 0.336939 0.039 Uiso 1 1 calc R U . . .
C25 C 0.44976(15) 0.84698(7) 0.38178(7) 0.0218(3) Uani 1 1 d . . . . .
C26 C 0.3804(2) 0.89663(10) 0.39521(10) 0.0396(5) Uani 1 1 d . . . . .
H26 H 0.316372 0.909852 0.368750 0.048 Uiso 1 1 calc R U . . .
C27 C 0.4047(3) 0.92683(13) 0.44720(13) 0.0644(9) Uani 1 1 d . . . . .
H27 H 0.357099 0.960650 0.456111 0.077 Uiso 1 1 calc R U . . .
C28 C 0.4978(3) 0.90796(13) 0.48619(13) 0.0613(8) Uani 1 1 d . . . . .
H28 H 0.514393 0.929016 0.521528 0.074 Uiso 1 1 calc R U . . .
C29 C 0.5663(2) 0.85860(10) 0.47358(10) 0.0398(5) Uani 1 1 d . . . . .
H29 H 0.630233 0.845638 0.500213 0.048 Uiso 1 1 calc R U . . .
C30 C 0.54198(16) 0.82788(8) 0.42211(8) 0.0262(3) Uani 1 1 d . . . . .
H30 H 0.588525 0.793371 0.414055 0.031 Uiso 1 1 calc R U . . .
C31 C 0.31561(13) 0.55347(7) 0.38716(6) 0.0157(2) Uani 1 1 d . . . . .
C32 C 0.33128(15) 0.49540(7) 0.41147(7) 0.0204(3) Uani 1 1 d . . . . .
H32 H 0.406852 0.483746 0.429590 0.025 Uiso 1 1 calc R U . . .
C33 C 0.23652(16) 0.45465(8) 0.40919(8) 0.0258(3) Uani 1 1 d . . . . .
H33 H 0.247164 0.415327 0.426046 0.031 Uiso 1 1 calc R U . . .
C34 C 0.12648(16) 0.47144(9) 0.38231(9) 0.0284(4) Uani 1 1 d . . . . .
H34 H 0.061724 0.443609 0.380967 0.034 Uiso 1 1 calc R U . . .
C35 C 0.11052(15) 0.52849(9) 0.35743(9) 0.0279(4) Uani 1 1 d . . . . .
H35 H 0.035227 0.539542 0.338590 0.034 Uiso 1 1 calc R U . . .
C36 C 0.20485(14) 0.56981(7) 0.35998(7) 0.0209(3) Uani 1 1 d . . . . .
H36 H 0.193584 0.609117 0.343169 0.025 Uiso 1 1 calc R U . . .
C37 C 0.56630(13) 0.56298(6) 0.37788(6) 0.0158(2) Uani 1 1 d . . . . .
C38 C 0.66699(16) 0.55756(8) 0.41707(8) 0.0265(3) Uani 1 1 d . . . . .
H38 H 0.667752 0.575453 0.454054 0.032 Uiso 1 1 calc R U . . .
C39 C 0.76640(16) 0.52599(9) 0.40211(10) 0.0333(4) Uani 1 1 d . . . . .
H39 H 0.835030 0.522859 0.428855 0.040 Uiso 1 1 calc R U . . .
C40 C 0.76616(15) 0.49936(8) 0.34911(10) 0.0295(4) Uani 1 1 d . . . . .
H40 H 0.834253 0.477728 0.339333 0.035 Uiso 1 1 calc R U . . .
C41 C 0.66616(16) 0.50404(8) 0.30971(8) 0.0278(3) Uani 1 1 d . . . . .
H41 H 0.665738 0.485474 0.273034 0.033 Uiso 1 1 calc R U . . .
C42 C 0.56715(14) 0.53582(8) 0.32396(7) 0.0217(3) Uani 1 1 d . . . . .
H42 H 0.499192 0.539164 0.296824 0.026 Uiso 1 1 calc R U . . .
C43 C 0.46528(14) 0.62771(7) 0.46749(6) 0.0175(3) Uani 1 1 d . . . . .
C44 C 0.55207(16) 0.67156(8) 0.48279(7) 0.0222(3) Uani 1 1 d . . . . .
H44 H 0.594888 0.689421 0.454095 0.027 Uiso 1 1 calc R U . . .
C45 C 0.57649(18) 0.68935(8) 0.53956(8) 0.0284(4) Uani 1 1 d . . . . .
H45 H 0.635844 0.719253 0.549613 0.034 Uiso 1 1 calc R U . . .
C46 C 0.5144(2) 0.66356(9) 0.58149(8) 0.0337(4) Uani 1 1 d . . . . .
H46 H 0.531442 0.675610 0.620392 0.040 Uiso 1 1 calc R U . . .
C47 C 0.4278(2) 0.62030(10) 0.56692(8) 0.0339(4) Uani 1 1 d . . . . .
H47 H 0.385266 0.602685 0.595861 0.041 Uiso 1 1 calc R U . . .
C48 C 0.40230(17) 0.60229(8) 0.50978(7) 0.0249(3) Uani 1 1 d . . . . .
H48 H 0.342132 0.572767 0.499859 0.030 Uiso 1 1 calc R U . . .
C50 C 0.0276(3) 0.85013(16) 0.4059(2) 0.0854(13) Uani 1 1 d . . . . .
H50A H 0.092260 0.845509 0.437365 0.102 Uiso 1 1 calc R U . . .
H50B H 0.036384 0.817102 0.377815 0.102 Uiso 1 1 calc R U . . .
B1 B 0.57328(15) 0.69168(7) 0.32098(7) 0.0164(3) Uani 1 1 d . . . . .
B2 B 0.37696(14) 0.67070(8) 0.26642(7) 0.0157(3) Uani 1 1 d . . . . .
O1 O 0.61130(11) 0.66987(7) 0.26997(6) 0.0283(3) Uani 1 1 d . . . . .
O2 O 0.67443(10) 0.70673(6) 0.35873(5) 0.0221(2) Uani 1 1 d . . . . .
O3 O 0.34740(11) 0.61126(5) 0.25244(5) 0.0212(2) Uani 1 1 d . . . . .
O4 O 0.36893(11) 0.70789(5) 0.21907(5) 0.0202(2) Uani 1 1 d . . . . .
P1 P 0.41908(3) 0.80304(2) 0.31574(2) 0.01593(7) Uani 1 1 d . . . . .
P2 P 0.43639(3) 0.60841(2) 0.39167(2) 0.01308(6) Uani 1 1 d . . . . .
Cl1 Cl 0.24546(3) 0.72640(2) 0.40255(2) 0.01937(7) Uani 1 1 d . . . . .
Cl4 Cl -0.11009(7) 0.84175(4) 0.43419(4) 0.0685(2) Uani 1 1 d . . . . .
Cl5 Cl 0.04297(7) 0.91991(3) 0.37275(3) 0.05589(17) Uani 1 1 d . . . . .
Rh1 Rh 0.41078(2) 0.70251(2) 0.34620(2) 0.01207(3) Uani 1 1 d . . . . .
C49 C 0.9803(2) 0.35790(11) 0.52574(10) 0.0414(5) Uani 0.610(18) 1 d D . P A 1
H49A H 0.926992 0.323789 0.534010 0.050 Uiso 1 1 calc R U . A 1
H49B H 1.004585 0.379274 0.562253 0.050 Uiso 1 1 calc R U . A 1
Cl2 Cl 1.1076(3) 0.32862(19) 0.49699(15) 0.0375(5) Uani 0.610(18) 1 d D . P A 1
Cl3 Cl 0.9049(5) 0.4078(4) 0.4784(2) 0.0880(15) Uani 0.610(18) 1 d D . P A 1
C49A C 0.9803(2) 0.35790(11) 0.52574(10) 0.0414(5) Uani 0.390(18) 1 d D . P A 2
Cl2A Cl 1.0913(8) 0.3220(4) 0.4917(4) 0.0628(17) Uani 0.390(18) 1 d D . P A 2
Cl3A Cl 0.9244(6) 0.4228(2) 0.4892(3) 0.0695(14) Uani 0.390(18) 1 d D . P A 2
C51 C 0.3042(7) 0.7759(5) 0.5373(4) 0.047(3) Uani 0.575(13) 1 d D . P B 3
H51A H 0.333426 0.801731 0.506961 0.057 Uiso 0.575(13) 1 calc R U P B 3
H51B H 0.321870 0.732665 0.529115 0.057 Uiso 0.575(13) 1 calc R U P B 3
Cl6 Cl 0.1520(4) 0.7862(3) 0.5398(2) 0.0883(12) Uani 0.575(13) 1 d D . P B 3
Cl7 Cl 0.3725(5) 0.7973(3) 0.6054(2) 0.0695(15) Uani 0.575(13) 1 d D . P B 3
C51A C 0.3074(7) 0.7927(7) 0.5340(4) 0.042(3) Uani 0.425(13) 1 d D . P B 4
H51C H 0.307037 0.822912 0.502525 0.050 Uiso 0.425(13) 1 calc R U P B 4
H51D H 0.340787 0.754311 0.519983 0.050 Uiso 0.425(13) 1 calc R U P B 4
Cl6A Cl 0.1590(5) 0.7786(2) 0.5465(2) 0.0551(10) Uani 0.425(13) 1 d D . P B 4
Cl7A Cl 0.4054(3) 0.8195(3) 0.59192(11) 0.0494(9) Uani 0.425(13) 1 d D . P B 4

loop_
_atom_site_aniso_label
_atom_site_aniso_U_11
_atom_site_aniso_U_22
_atom_site_aniso_U_33
_atom_site_aniso_U_23
_atom_site_aniso_U_13
_atom_site_aniso_U_12
C1 0.0151(7) 0.0332(9) 0.0397(10) -0.0051(8) 0.0086(7) -0.0028(6)
C2 0.0271(11) 0.103(2) 0.0644(17) -0.0405(17) 0.0234(11) -0.0089(13)
C3 0.0233(10) 0.081(2) 0.088(2) -0.0204(17) 0.0288(12) -0.0034(12)
C4 0.0138(8) 0.0368(10) 0.0741(16) 0.0150(11) 0.0083(9) 0.0014(7)
C5 0.0158(7) 0.0348(9) 0.0455(11) 0.0143(8) -0.0033(7) -0.0003(7)
C6 0.0146(6) 0.0198(7) 0.0309(8) 0.0097(6) 0.0026(6) 0.0006(5)
C7 0.0290(8) 0.0228(7) 0.0179(7) -0.0030(6) -0.0010(6) -0.0017(6)
C8 0.0318(8) 0.0254(8) 0.0141(6) 0.0002(6) 0.0028(6) -0.0043(6)
C9 0.0477(13) 0.0471(13) 0.0319(10) -0.0151(9) -0.0011(9) 0.0158(10)
C10 0.0548(13) 0.0355(11) 0.0299(10) -0.0014(8) -0.0080(9) -0.0187(10)
C11 0.0746(17) 0.0463(13) 0.0239(9) -0.0016(9) 0.0190(10) -0.0169(12)
C12 0.0431(12) 0.0461(13) 0.0329(10) -0.0018(9) -0.0140(9) 0.0090(10)
C13 0.0186(7) 0.0173(6) 0.0186(6) 0.0048(5) 0.0041(5) 0.0043(5)
C14 0.0186(7) 0.0196(7) 0.0203(7) 0.0013(5) 0.0023(5) 0.0032(5)
C15 0.0213(7) 0.0285(8) 0.0255(8) 0.0003(6) -0.0035(6) 0.0049(6)
C16 0.0307(9) 0.0304(9) 0.0217(7) 0.0011(6) -0.0050(6) 0.0126(7)
C17 0.0351(9) 0.0219(7) 0.0212(7) 0.0055(6) 0.0032(6) 0.0093(7)
C18 0.0260(8) 0.0190(7) 0.0263(8) 0.0064(6) 0.0052(6) 0.0025(6)
C19 0.0195(7) 0.0139(6) 0.0348(9) 0.0079(6) 0.0105(6) 0.0020(5)
C20 0.0320(9) 0.0233(8) 0.0347(9) 0.0014(7) 0.0145(7) -0.0041(7)
C21 0.0458(12) 0.0296(9) 0.0429(11) 0.0037(8) 0.0261(10) -0.0039(8)
C22 0.0354(11) 0.0317(10) 0.0665(15) 0.0173(10) 0.0309(11) 0.0042(8)
C23 0.0189(8) 0.0441(12) 0.0669(15) 0.0274(11) 0.0137(9) 0.0021(8)
C24 0.0186(7) 0.0340(9) 0.0452(11) 0.0189(8) 0.0061(7) 0.0014(7)
C25 0.0214(7) 0.0158(7) 0.0279(8) -0.0015(6) 0.0007(6) -0.0018(5)
C26 0.0446(12) 0.0285(9) 0.0427(11) -0.0137(8) -0.0111(9) 0.0136(9)
C27 0.083(2) 0.0433(14) 0.0605(17) -0.0322(13) -0.0244(15) 0.0287(14)
C28 0.078(2) 0.0447(14) 0.0544(16) -0.0297(12) -0.0263(14) 0.0118(13)
C29 0.0426(12) 0.0346(10) 0.0388(11) -0.0068(9) -0.0139(9) -0.0015(9)
C30 0.0240(8) 0.0222(8) 0.0316(9) -0.0003(6) -0.0016(7) -0.0013(6)
C31 0.0158(6) 0.0158(6) 0.0158(6) 0.0008(5) 0.0029(5) -0.0016(5)
C32 0.0232(7) 0.0177(7) 0.0205(7) 0.0033(5) 0.0022(6) -0.0014(6)
C33 0.0301(9) 0.0195(7) 0.0287(8) 0.0031(6) 0.0074(7) -0.0060(6)
C34 0.0235(8) 0.0262(8) 0.0370(9) -0.0010(7) 0.0098(7) -0.0097(7)
C35 0.0154(7) 0.0283(8) 0.0401(10) 0.0008(7) 0.0030(6) -0.0041(6)
C36 0.0148(6) 0.0195(7) 0.0285(8) 0.0034(6) 0.0021(6) -0.0018(5)
C37 0.0142(6) 0.0127(6) 0.0202(6) 0.0028(5) 0.0007(5) -0.0006(5)
C38 0.0228(8) 0.0259(8) 0.0286(8) -0.0018(6) -0.0084(6) 0.0066(6)
C39 0.0175(7) 0.0293(9) 0.0503(12) -0.0025(8) -0.0101(7) 0.0072(7)
C40 0.0153(7) 0.0200(7) 0.0537(12) 0.0006(7) 0.0063(7) 0.0031(6)
C41 0.0238(8) 0.0260(8) 0.0344(9) -0.0039(7) 0.0077(7) 0.0042(6)
C42 0.0168(7) 0.0240(7) 0.0237(7) -0.0022(6) -0.0002(5) 0.0030(6)
C43 0.0205(7) 0.0177(6) 0.0139(6) 0.0017(5) -0.0005(5) 0.0019(5)
C44 0.0269(8) 0.0219(7) 0.0169(7) 0.0016(5) -0.0027(6) -0.0021(6)
C45 0.0370(10) 0.0254(8) 0.0209(7) -0.0026(6) -0.0065(7) -0.0018(7)
C46 0.0530(12) 0.0309(9) 0.0160(7) -0.0034(6) -0.0019(7) 0.0016(8)
C47 0.0507(12) 0.0348(10) 0.0175(7) -0.0003(7) 0.0098(7) -0.0043(9)
C48 0.0327(9) 0.0254(8) 0.0172(7) -0.0003(6) 0.0059(6) -0.0032(7)
C50 0.0612(19) 0.062(2) 0.140(4) 0.054(2) 0.046(2) 0.0263(16)
B1 0.0144(7) 0.0145(7) 0.0204(7) 0.0033(5) 0.0018(5) 0.0000(5)
B2 0.0129(6) 0.0175(7) 0.0165(7) 0.0008(5) 0.0008(5) 0.0003(5)
O1 0.0141(5) 0.0414(7) 0.0303(6) -0.0134(6) 0.0070(5) -0.0043(5)
O2 0.0133(5) 0.0310(6) 0.0217(5) 0.0039(5) -0.0004(4) 0.0011(4)
O3 0.0298(6) 0.0183(5) 0.0153(5) 0.0001(4) 0.0002(4) -0.0031(4)
O4 0.0267(6) 0.0187(5) 0.0150(5) 0.0005(4) 0.0006(4) -0.0022(4)
P1 0.01403(16) 0.01287(15) 0.02125(17) 0.00282(13) 0.00356(13) 0.00067(12)
P2 0.01278(15) 0.01339(15) 0.01293(15) 0.00139(12) 0.00064(12) -0.00009(12)
Cl1 0.01947(16) 0.02105(16) 0.01865(15) 0.00135(12) 0.00720(12) 0.00293(13)
Cl4 0.0567(4) 0.0770(5) 0.0757(5) 0.0208(4) 0.0265(4) 0.0009(4)
Cl5 0.0798(5) 0.0430(3) 0.0491(3) 0.0062(3) 0.0281(3) 0.0068(3)
Rh1 0.01086(5) 0.01234(5) 0.01306(5) 0.00133(4) 0.00135(3) 0.00024(4)
C49 0.0389(11) 0.0463(12) 0.0417(12) 0.0154(10) 0.0170(9) 0.0042(9)
Cl2 0.0313(9) 0.0405(11) 0.0430(8) 0.0116(8) 0.0151(6) 0.0058(6)
Cl3 0.0600(15) 0.147(3) 0.0624(15) 0.069(2) 0.0340(12) 0.0611(19)
C49A 0.0389(11) 0.0463(12) 0.0417(12) 0.0154(10) 0.0170(9) 0.0042(9)
Cl2A 0.080(4) 0.0427(16) 0.072(3) -0.0043(15) 0.038(2) 0.009(2)
Cl3A 0.064(2) 0.051(2) 0.102(4) 0.0385(15) 0.049(2) 0.0208(13)
C51 0.044(3) 0.052(5) 0.042(4) -0.025(3) -0.013(2) 0.016(2)
Cl6 0.0423(11) 0.160(3) 0.0661(16) -0.0467(18) 0.0237(11) -0.0068(17)
Cl7 0.0749(18) 0.0714(19) 0.0552(15) -0.0358(15) -0.0285(15) 0.0273(16)
C51A 0.033(4) 0.063(8) 0.028(3) -0.014(3) -0.003(2) 0.023(3)
Cl6A 0.0566(19) 0.0640(17) 0.0490(14) 0.0171(15) 0.0274(12) -0.0015(12)
Cl7A 0.0511(12) 0.0655(18) 0.0293(8) -0.0135(9) -0.0072(7) 0.0051(11)

loop_
_atom_type_symbol
_atom_type_description
_atom_type_scat_dispersion_real
_atom_type_scat_dispersion_imag
_atom_type_scat_source
C C 0.0033 0.0016 'International Tables Vol C Tables 4.2.6.8 and 6.1.1.4'
H H 0.0000 0.0000 'International Tables Vol C Tables 4.2.6.8 and 6.1.1.4'
B B 0.0013 0.0007 'International Tables Vol C Tables 4.2.6.8 and 6.1.1.4'
Cl Cl 0.1484 0.1585 'International Tables Vol C Tables 4.2.6.8 and 6.1.1.4'
O O 0.0106 0.0060 'International Tables Vol C Tables 4.2.6.8 and 6.1.1.4'
P P 0.1023 0.0942 'International Tables Vol C Tables 4.2.6.8 and 6.1.1.4'
Rh Rh -1.1178 0.9187 'International Tables Vol C Tables 4.2.6.8 and 6.1.1.4'

loop_
_geom_angle_atom_site_label_1
_geom_angle_atom_site_label_2
_geom_angle_atom_site_label_3
_geom_angle
_geom_angle_site_symmetry_1
_geom_angle_site_symmetry_3
_geom_angle_publ_flag
C6 C1 C2 122.35(19) . . ?
C6 C1 O1 109.38(15) . . ?
C2 C1 O1 128.3(2) . . ?
C1 C2 C3 116.1(2) . . ?
C1 C2 H2 122.0 . . ?
C3 C2 H2 122.0 . . ?
C4 C3 C2 122.0(2) . . ?
C4 C3 H3 119.0 . . ?
C2 C3 H3 119.0 . . ?
C3 C4 C5 121.39(19) . . ?
C3 C4 H4 119.3 . . ?
C5 C4 H4 119.3 . . ?
C6 C5 C4 116.3(2) . . ?
C6 C5 H5 121.8 . . ?
C4 C5 H5 121.8 . . ?
C1 C6 O2 109.30(14) . . ?
C1 C6 C5 121.76(17) . . ?
O2 C6 C5 128.94(18) . . ?
O3 C7 C10 109.22(15) . . ?
O3 C7 C9 106.48(14) . . ?
C10 C7 C9 109.76(17) . . ?
O3 C7 C8 103.12(12) . . ?
C10 C7 C8 114.96(16) . . ?
C9 C7 C8 112.71(17) . . ?
O4 C8 C11 109.10(15) . . ?
O4 C8 C12 105.47(15) . . ?
C11 C8 C12 108.98(18) . . ?
O4 C8 C7 103.23(12) . . ?
C11 C8 C7 115.99(17) . . ?
C12 C8 C7 113.33(16) . . ?
C7 C9 H9A 109.5 . . ?
C7 C9 H9B 109.5 . . ?
H9A C9 H9B 109.5 . . ?
C7 C9 H9C 109.5 . . ?
H9A C9 H9C 109.5 . . ?
H9B C9 H9C 109.5 . . ?
C7 C10 H10A 109.5 . . ?
C7 C10 H10B 109.5 . . ?
H10A C10 H10B 109.5 . . ?
C7 C10 H10C 109.5 . . ?
H10A C10 H10C 109.5 . . ?
H10B C10 H10C 109.5 . . ?
C8 C11 H11A 109.5 . . ?
C8 C11 H11B 109.5 . . ?
H11A C11 H11B 109.5 . . ?
C8 C11 H11C 109.5 . . ?
H11A C11 H11C 109.5 . . ?
H11B C11 H11C 109.5 . . ?
C8 C12 H12A 109.5 . . ?
C8 C12 H12B 109.5 . . ?
H12A C12 H12B 109.5 . . ?
C8 C12 H12C 109.5 . . ?
H12A C12 H12C 109.5 . . ?
H12B C12 H12C 109.5 . . ?
C14 C13 C18 119.31(15) . . ?
C14 C13 P1 119.41(11) . . ?
C18 C13 P1 121.28(13) . . ?
C15 C14 C13 120.27(15) . . ?
C15 C14 H14 119.9 . . ?
C13 C14 H14 119.9 . . ?
C16 C15 C14 119.92(17) . . ?
C16 C15 H15 120.0 . . ?
C14 C15 H15 120.0 . . ?
C17 C16 C15 120.27(16) . . ?
C17 C16 H16 119.9 . . ?
C15 C16 H16 119.9 . . ?
C18 C17 C16 119.98(16) . . ?
C18 C17 H17 120.0 . . ?
C16 C17 H17 120.0 . . ?
C17 C18 C13 120.23(16) . . ?
C17 C18 H18 119.9 . . ?
C13 C18 H18 119.9 . . ?
C24 C19 C20 119.05(16) . . ?
C24 C19 P1 121.16(14) . . ?
C20 C19 P1 119.50(14) . . ?
C21 C20 C19 120.2(2) . . ?
C21 C20 H20 119.9 . . ?
C19 C20 H20 119.9 . . ?
C22 C21 C20 120.2(2) . . ?
C22 C21 H21 119.9 . . ?
C20 C21 H21 119.9 . . ?
C23 C22 C21 119.55(18) . . ?
C22 C23 C24 120.9(2) . . ?
C22 C23 H23 119.6 . . ?
C24 C23 H23 119.6 . . ?
C23 C24 C19 120.1(2) . . ?
C23 C24 H24 120.0 . . ?
C19 C24 H24 120.0 . . ?
C26 C25 C30 118.56(17) . . ?
C26 C25 P1 122.56(14) . . ?
C30 C25 P1 118.77(13) . . ?
C27 C26 C25 120.1(2) . . ?
C27 C26 H26 119.9 . . ?
C25 C26 H26 119.9 . . ?
C28 C27 C26 120.5(2) . . ?
C28 C27 H27 119.8 . . ?
C26 C27 H27 119.8 . . ?
C29 C28 C27 119.9(2) . . ?
C29 C28 H28 120.1 . . ?
C27 C28 H28 120.1 . . ?
C28 C29 C30 120.0(2) . . ?
C28 C29 H29 120.0 . . ?
C30 C29 H29 120.0 . . ?
C29 C30 C25 120.90(18) . . ?
C29 C30 H30 119.5 . . ?
C25 C30 H30 119.5 . . ?
C36 C31 C32 119.47(14) . . ?
C36 C31 P2 119.50(11) . . ?
C32 C31 P2 121.03(12) . . ?
C33 C32 C31 120.15(15) . . ?
C33 C32 H32 119.9 . . ?
C31 C32 H32 119.9 . . ?
C34 C33 C32 119.95(16) . . ?
C34 C33 H33 120.0 . . ?
C32 C33 H33 120.0 . . ?
C35 C34 C33 120.33(16) . . ?
C35 C34 H34 119.8 . . ?
C33 C34 H34 119.8 . . ?
C34 C35 C36 120.05(17) . . ?
C34 C35 H35 120.0 . . ?
C36 C35 H35 120.0 . . ?
C31 C36 C35 120.04(15) . . ?
C31 C36 H36 120.0 . . ?
C35 C36 H36 120.0 . . ?
C38 C37 C42 118.78(15) . . ?
C38 C37 P2 123.15(12) . . ?
C42 C37 P2 117.93(11) . . ?
C39 C38 C37 120.13(17) . . ?
C39 C38 H38 119.9 . . ?
C37 C38 H38 119.9 . . ?
C40 C39 C38 120.61(17) . . ?
C40 C39 H39 119.7 . . ?
C38 C39 H39 119.7 . . ?
C39 C40 C41 119.93(16) . . ?
C39 C40 H40 120.0 . . ?
C41 C40 H40 120.0 . . ?
C42 C41 C40 119.94(17) . . ?
C42 C41 H41 120.0 . . ?
C40 C41 H41 120.0 . . ?
C41 C42 C37 120.60(15) . . ?
C41 C42 H42 119.7 . . ?
C37 C42 H42 119.7 . . ?
C48 C43 C44 119.23(15) . . ?
C48 C43 P2 123.07(13) . . ?
C44 C43 P2 117.66(12) . . ?
C45 C44 C43 120.58(16) . . ?
C45 C44 H44 119.7 . . ?
C43 C44 H44 119.7 . . ?
C46 C45 C44 119.97(18) . . ?
C46 C45 H45 120.0 . . ?
C44 C45 H45 120.0 . . ?
C47 C46 C45 120.09(17) . . ?
C47 C46 H46 120.0 . . ?
C45 C46 H46 120.0 . . ?
C46 C47 C48 120.30(18) . . ?
C46 C47 H47 119.8 . . ?
C48 C47 H47 119.8 . . ?
C43 C48 C47 119.82(17) . . ?
C43 C48 H48 120.1 . . ?
C47 C48 H48 120.1 . . ?
Cl5 C50 Cl4 113.14(17) . . ?
Cl5 C50 H50A 109.0 . . ?
Cl4 C50 H50A 109.0 . . ?
Cl5 C50 H50B 109.0 . . ?
Cl4 C50 H50B 109.0 . . ?
H50A C50 H50B 107.8 . . ?
O1 B1 O2 108.58(13) . . ?
O1 B1 Rh1 131.61(12) . . ?
O2 B1 Rh1 119.81(12) . . ?
O4 B2 O3 111.97(13) . . ?
O4 B2 Rh1 122.76(12) . . ?
O3 B2 Rh1 124.96(11) . . ?
C1 O1 B1 106.67(14) . . ?
C6 O2 B1 106.08(13) . . ?
B2 O3 C7 108.28(12) . . ?
B2 O4 C8 109.01(12) . . ?
C13 P1 C25 105.33(8) . . ?
C13 P1 C19 103.80(7) . . ?
C25 P1 C19 104.80(8) . . ?
C13 P1 Rh1 119.08(5) . . ?
C25 P1 Rh1 104.46(5) . . ?
C19 P1 Rh1 117.89(5) . . ?
C31 P2 C43 105.79(7) . . ?
C31 P2 C37 103.92(7) . . ?
C43 P2 C37 103.20(7) . . ?
C31 P2 Rh1 120.15(5) . . ?
C43 P2 Rh1 104.07(5) . . ?
C37 P2 Rh1 117.87(5) . . ?
B2 Rh1 B1 77.20(7) . . ?
B2 Rh1 P1 93.05(5) . . ?
B1 Rh1 P1 87.46(5) . . ?
B2 Rh1 P2 97.09(5) . . ?
B1 Rh1 P2 87.34(5) . . ?
P1 Rh1 P2 167.299(15) . . ?
B2 Rh1 Cl1 119.60(5) . . ?
B1 Rh1 Cl1 163.20(5) . . ?
P1 Rh1 Cl1 91.086(13) . . ?
P2 Rh1 Cl1 90.545(13) . . ?
Cl3 C49 Cl2 110.78(19) . . ?
Cl3 C49 H49A 109.5 . . ?
Cl2 C49 H49A 109.5 . . ?
Cl3 C49 H49B 109.5 . . ?
Cl2 C49 H49B 109.5 . . ?
H49A C49 H49B 108.1 . . ?
Cl2A C49A Cl3A 112.7(3) . . ?
Cl6 C51 Cl7 106.3(5) . . ?
Cl6 C51 H51A 110.5 . . ?
Cl7 C51 H51A 110.5 . . ?
Cl6 C51 H51B 110.5 . . ?
Cl7 C51 H51B 110.5 . . ?
H51A C51 H51B 108.7 . . ?
Cl6A C51A Cl7A 117.8(6) . . ?
Cl6A C51A H51C 107.9 . . ?
Cl7A C51A H51C 107.9 . . ?
Cl6A C51A H51D 107.9 . . ?
Cl7A C51A H51D 107.9 . . ?
H51C C51A H51D 107.2 . . ?

loop_
_geom_bond_atom_site_label_1
_geom_bond_atom_site_label_2
_geom_bond_distance
_geom_bond_site_symmetry_2
_geom_bond_publ_flag
C1 C6 1.367(3) . ?
C1 C2 1.368(3) . ?
C1 O1 1.376(2) . ?
C2 C3 1.394(4) . ?
C2 H2 0.9500 . ?
C3 C4 1.360(4) . ?
C3 H3 0.9500 . ?
C4 C5 1.392(3) . ?
C4 H4 0.9500 . ?
C5 C6 1.380(2) . ?
C5 H5 0.9500 . ?
C6 O2 1.377(2) . ?
C7 O3 1.4601(19) . ?
C7 C10 1.513(3) . ?
C7 C9 1.525(3) . ?
C7 C8 1.557(2) . ?
C8 O4 1.452(2) . ?
C8 C11 1.512(3) . ?
C8 C12 1.532(3) . ?
C9 H9A 0.9800 . ?
C9 H9B 0.9800 . ?
C9 H9C 0.9800 . ?
C10 H10A 0.9800 . ?
C10 H10B 0.9800 . ?
C10 H10C 0.9800 . ?
C11 H11A 0.9800 . ?
C11 H11B 0.9800 . ?
C11 H11C 0.9800 . ?
C12 H12A 0.9800 . ?
C12 H12B 0.9800 . ?
C12 H12C 0.9800 . ?
C13 C14 1.390(2) . ?
C13 C18 1.402(2) . ?
C13 P1 1.8148(16) . ?
C14 C15 1.390(2) . ?
C14 H14 0.9500 . ?
C15 C16 1.388(3) . ?
C15 H15 0.9500 . ?
C16 C17 1.385(3) . ?
C16 H16 0.9500 . ?
C17 C18 1.384(2) . ?
C17 H17 0.9500 . ?
C18 H18 0.9500 . ?
C19 C24 1.394(3) . ?
C19 C20 1.394(3) . ?
C19 P1 1.8340(16) . ?
C20 C21 1.393(3) . ?
C20 H20 0.9500 . ?
C21 C22 1.392(4) . ?
C21 H21 0.9500 . ?
C22 C23 1.370(4) . ?
C23 C24 1.392(3) . ?
C23 H23 0.9500 . ?
C24 H24 0.9500 . ?
C25 C26 1.394(3) . ?
C25 C30 1.399(2) . ?
C25 P1 1.8257(17) . ?
C26 C27 1.389(3) . ?
C26 H26 0.9500 . ?
C27 C28 1.387(4) . ?
C27 H27 0.9500 . ?
C28 C29 1.378(4) . ?
C28 H28 0.9500 . ?
C29 C30 1.384(3) . ?
C29 H29 0.9500 . ?
C30 H30 0.9500 . ?
C31 C36 1.393(2) . ?
C31 C32 1.397(2) . ?
C31 P2 1.8140(15) . ?
C32 C33 1.390(2) . ?
C32 H32 0.9500 . ?
C33 C34 1.386(3) . ?
C33 H33 0.9500 . ?
C34 C35 1.383(3) . ?
C34 H34 0.9500 . ?
C35 C36 1.394(2) . ?
C35 H35 0.9500 . ?
C36 H36 0.9500 . ?
C37 C38 1.394(2) . ?
C37 C42 1.397(2) . ?
C37 P2 1.8273(15) . ?
C38 C39 1.392(3) . ?
C38 H38 0.9500 . ?
C39 C40 1.371(3) . ?
C39 H39 0.9500 . ?
C40 C41 1.390(3) . ?
C40 H40 0.9500 . ?
C41 C42 1.385(2) . ?
C41 H41 0.9500 . ?
C42 H42 0.9500 . ?
C43 C48 1.391(2) . ?
C43 C44 1.394(2) . ?
C43 P2 1.8236(15) . ?
C44 C45 1.387(2) . ?
C44 H44 0.9500 . ?
C45 C46 1.382(3) . ?
C45 H45 0.9500 . ?
C46 C47 1.381(3) . ?
C46 H46 0.9500 . ?
C47 C48 1.398(2) . ?
C47 H47 0.9500 . ?
C48 H48 0.9500 . ?
C50 Cl5 1.731(3) . ?
C50 Cl4 1.758(3) . ?
C50 H50A 0.9900 . ?
C50 H50B 0.9900 . ?
B1 O1 1.393(2) . ?
B1 O2 1.413(2) . ?
B1 Rh1 1.9961(17) . ?
B2 O4 1.3718(19) . ?
B2 O3 1.375(2) . ?
B2 Rh1 1.9958(17) . ?
P1 Rh1 2.3191(4) . ?
P2 Rh1 2.3247(4) . ?
Cl1 Rh1 2.4464(4) . ?
C49 Cl3 1.721(3) . ?
C49 Cl2 1.767(4) . ?
C49 H49A 0.9900 . ?
C49 H49B 0.9900 . ?
C49A Cl2A 1.738(6) . ?
C49A Cl3A 1.746(5) . ?
C51 Cl6 1.740(7) . ?
C51 Cl7 1.766(7) . ?
C51 H51A 0.9900 . ?
C51 H51B 0.9900 . ?
C51A Cl6A 1.756(8) . ?
C51A Cl7A 1.765(8) . ?
C51A H51C 0.9900 . ?
C51A H51D 0.9900 . ?

loop_
_geom_torsion_atom_site_label_1
_geom_torsion_atom_site_label_2
_geom_torsion_atom_site_label_3
_geom_torsion_atom_site_label_4
_geom_torsion
_geom_torsion_site_symmetry_1
_geom_torsion_site_symmetry_2
_geom_torsion_site_symmetry_3
_geom_torsion_site_symmetry_4
_geom_torsion_publ_flag
C6 C1 C2 C3 -0.4(5) . . . . ?
O1 C1 C2 C3 -180.0(3) . . . . ?
C1 C2 C3 C4 -0.8(5) . . . . ?
C2 C3 C4 C5 1.0(5) . . . . ?
C3 C4 C5 C6 0.1(3) . . . . ?
C2 C1 C6 O2 -178.9(2) . . . . ?
O1 C1 C6 O2 0.7(2) . . . . ?
C2 C1 C6 C5 1.6(3) . . . . ?
O1 C1 C6 C5 -178.83(16) . . . . ?
C4 C5 C6 C1 -1.3(3) . . . . ?
C4 C5 C6 O2 179.24(17) . . . . ?
O3 C7 C8 O4 20.44(16) . . . . ?
C10 C7 C8 O4 139.21(16) . . . . ?
C9 C7 C8 O4 -93.99(16) . . . . ?
O3 C7 C8 C11 139.69(17) . . . . ?
C10 C7 C8 C11 -101.5(2) . . . . ?
C9 C7 C8 C11 25.3(2) . . . . ?
O3 C7 C8 C12 -93.14(17) . . . . ?
C10 C7 C8 C12 25.6(2) . . . . ?
C9 C7 C8 C12 152.44(16) . . . . ?
C18 C13 C14 C15 -0.3(2) . . . . ?
P1 C13 C14 C15 179.35(13) . . . . ?
C13 C14 C15 C16 -0.8(3) . . . . ?
C14 C15 C16 C17 1.0(3) . . . . ?
C15 C16 C17 C18 -0.1(3) . . . . ?
C16 C17 C18 C13 -1.1(3) . . . . ?
C14 C13 C18 C17 1.3(2) . . . . ?
P1 C13 C18 C17 -178.41(13) . . . . ?
C24 C19 C20 C21 1.2(3) . . . . ?
P1 C19 C20 C21 -172.79(15) . . . . ?
C19 C20 C21 C22 -0.3(3) . . . . ?
C20 C21 C22 C23 -0.9(3) . . . . ?
C21 C22 C23 C24 1.3(3) . . . . ?
C22 C23 C24 C19 -0.4(3) . . . . ?
C20 C19 C24 C23 -0.8(3) . . . . ?
P1 C19 C24 C23 173.01(16) . . . . ?
C30 C25 C26 C27 1.2(4) . . . . ?
P1 C25 C26 C27 177.2(2) . . . . ?
C25 C26 C27 C28 0.0(5) . . . . ?
C26 C27 C28 C29 -0.5(6) . . . . ?
C27 C28 C29 C30 -0.1(5) . . . . ?
C28 C29 C30 C25 1.3(4) . . . . ?
C26 C25 C30 C29 -1.9(3) . . . . ?
P1 C25 C30 C29 -178.03(16) . . . . ?
C36 C31 C32 C33 -0.9(2) . . . . ?
P2 C31 C32 C33 177.89(13) . . . . ?
C31 C32 C33 C34 0.6(3) . . . . ?
C32 C33 C34 C35 0.3(3) . . . . ?
C33 C34 C35 C36 -0.9(3) . . . . ?
C32 C31 C36 C35 0.3(2) . . . . ?
P2 C31 C36 C35 -178.47(14) . . . . ?
C34 C35 C36 C31 0.6(3) . . . . ?
C42 C37 C38 C39 0.5(3) . . . . ?
P2 C37 C38 C39 -175.15(15) . . . . ?
C37 C38 C39 C40 -0.7(3) . . . . ?
C38 C39 C40 C41 0.3(3) . . . . ?
C39 C40 C41 C42 0.3(3) . . . . ?
C40 C41 C42 C37 -0.4(3) . . . . ?
C38 C37 C42 C41 0.0(2) . . . . ?
P2 C37 C42 C41 175.94(14) . . . . ?
C48 C43 C44 C45 0.6(3) . . . . ?
P2 C43 C44 C45 178.51(14) . . . . ?
C43 C44 C45 C46 0.0(3) . . . . ?
C44 C45 C46 C47 -0.3(3) . . . . ?
C45 C46 C47 C48 0.0(3) . . . . ?
C44 C43 C48 C47 -0.9(3) . . . . ?
P2 C43 C48 C47 -178.64(15) . . . . ?
C46 C47 C48 C43 0.5(3) . . . . ?
C6 C1 O1 B1 -0.6(2) . . . . ?
C2 C1 O1 B1 179.0(3) . . . . ?
O2 B1 O1 C1 0.28(19) . . . . ?
Rh1 B1 O1 C1 -178.81(14) . . . . ?
C1 C6 O2 B1 -0.48(18) . . . . ?
C5 C6 O2 B1 178.99(17) . . . . ?
O1 B1 O2 C6 0.12(17) . . . . ?
Rh1 B1 O2 C6 179.34(11) . . . . ?
O4 B2 O3 C7 9.49(18) . . . . ?
Rh1 B2 O3 C7 -176.76(12) . . . . ?
C10 C7 O3 B2 -141.16(16) . . . . ?
C9 C7 O3 B2 100.39(17) . . . . ?
C8 C7 O3 B2 -18.46(17) . . . . ?
O3 B2 O4 C8 4.82(18) . . . . ?
Rh1 B2 O4 C8 -169.09(11) . . . . ?
C11 C8 O4 B2 -139.74(17) . . . . ?
C12 C8 O4 B2 103.33(17) . . . . ?
C7 C8 O4 B2 -15.83(17) . . . . ?
C14 C13 P1 C25 -112.38(13) . . . . ?
C18 C13 P1 C25 67.29(15) . . . . ?
C14 C13 P1 C19 137.74(13) . . . . ?
C18 C13 P1 C19 -42.59(15) . . . . ?
C14 C13 P1 Rh1 4.28(15) . . . . ?
C18 C13 P1 Rh1 -176.04(11) . . . . ?
C26 C25 P1 C13 -1.19(19) . . . . ?
C30 C25 P1 C13 174.82(14) . . . . ?
C26 C25 P1 C19 107.97(18) . . . . ?
C30 C25 P1 C19 -76.02(15) . . . . ?
C26 C25 P1 Rh1 -127.44(17) . . . . ?
C30 C25 P1 Rh1 48.57(15) . . . . ?
C24 C19 P1 C13 145.42(15) . . . . ?
C20 C19 P1 C13 -40.75(15) . . . . ?
C24 C19 P1 C25 35.14(16) . . . . ?
C20 C19 P1 C25 -151.03(14) . . . . ?
C24 C19 P1 Rh1 -80.45(16) . . . . ?
C20 C19 P1 Rh1 93.37(14) . . . . ?
C36 C31 P2 C43 112.34(13) . . . . ?
C32 C31 P2 C43 -66.44(14) . . . . ?
C36 C31 P2 C37 -139.33(13) . . . . ?
C32 C31 P2 C37 41.90(14) . . . . ?
C36 C31 P2 Rh1 -4.82(15) . . . . ?
C32 C31 P2 Rh1 176.40(11) . . . . ?
C48 C43 P2 C31 0.36(16) . . . . ?
C44 C43 P2 C31 -177.43(13) . . . . ?
C48 C43 P2 C37 -108.50(15) . . . . ?
C44 C43 P2 C37 73.71(14) . . . . ?
C48 C43 P2 Rh1 127.87(14) . . . . ?
C44 C43 P2 Rh1 -49.92(13) . . . . ?
C38 C37 P2 C31 -120.31(14) . . . . ?
C42 C37 P2 C31 63.99(13) . . . . ?
C38 C37 P2 C43 -10.06(15) . . . . ?
C42 C37 P2 C43 174.23(12) . . . . ?
C38 C37 P2 Rh1 103.93(14) . . . . ?
C42 C37 P2 Rh1 -71.78(13) . . . . ?

loop_
_smtbx_masks_void_nr
_smtbx_masks_void_average_x
_smtbx_masks_void_average_y
_smtbx_masks_void_average_z
_smtbx_masks_void_volume
_smtbx_masks_void_count_electrons
_smtbx_masks_void_content
1 0.000 0.000 0.500 368.1 98.3 '[CH2Cl2], 1.2[C5 H12]'
2 0.500 0.500 0.000 368.1 98.3 '[CH2Cl2], 1.2[C5 H12]'
